data_7116532
loop_
_publ_author_name
'Benito Alcaide'
'Pedro Almendros'
'Israel Fernandez'
'Carlos Lazaro-Milla'

_publ_section_title
;
 Unveiling the uncatalyzed reaction of alkynes with 1,2-dipoles for the
 room temperature synthesis of cyclobutenes
;
_journal_name_full Chem.Commun.
_journal_page_first 3395
_journal_paper_doi 10.1039/C4cc10111A
_journal_volume 51
_journal_year 2015
_chemical_formula_sum 'C17 H18 F6 O5 S2'
_chemical_formula_weight 480.43
_chemical_name_systematic
; 
 ? 
;
_space_group_IT_number 14
_symmetry_cell_setting monoclinic
_symmetry_space_group_name_Hall '-P 2ybc'
_symmetry_space_group_name_H-M 'P 1 21/c 1'
_atom_sites_solution_hydrogens geom
_atom_sites_solution_primary direct
_atom_sites_solution_secondary difmap
_audit_creation_method SHELXL-97
_audit_update_record
;
2014-06-09 deposited with the CCDC.
2015-01-16 downloaded from the CCDC.
;
_cell_angle_alpha 90.00
_cell_angle_beta 102.881(5)
_cell_angle_gamma 90.00
_cell_formula_units_Z 4
_cell_length_a 9.8939(5)
_cell_length_b 13.2500(6)
_cell_length_c 15.9721(8)
_cell_measurement_reflns_used 2378
_cell_measurement_temperature 293(2)
_cell_measurement_theta_max 29.3177
_cell_measurement_theta_min 2.6120
_cell_volume 2041.16(18)
_computing_cell_refinement
; 
'Wed May 28 17:43:53 2014' 
;
_computing_data_collection
; 
'Wed May 28 17:43:53 2014' 
;
_computing_data_reduction
; 
'Wed May 28 17:43:53 2014' 
;
_computing_structure_refinement 'SHELXL-97 (Sheldrick, 1997)'
_computing_structure_solution 'SHELXS-97 (Sheldrick, 1990)'
_diffrn_ambient_temperature 293(2)
_diffrn_detector_area_resol_mean 10.3317
_diffrn_measured_fraction_theta_full 0.999
_diffrn_measured_fraction_theta_max 0.999
_diffrn_measurement_device_type 'Xcalibur, Atlas'
_diffrn_measurement_method '\w scans'
_diffrn_radiation_monochromator graphite
_diffrn_radiation_source 'fine-focus sealed tube'
_diffrn_radiation_type MoK\a
_diffrn_radiation_wavelength 0.71073
_diffrn_reflns_av_R_equivalents 0.0332
_diffrn_reflns_av_sigmaI/netI 0.0500
_diffrn_reflns_limit_h_max 11
_diffrn_reflns_limit_h_min -11
_diffrn_reflns_limit_k_max 15
_diffrn_reflns_limit_k_min -11
_diffrn_reflns_limit_l_max 18
_diffrn_reflns_limit_l_min -18
_diffrn_reflns_number 8510
_diffrn_reflns_theta_full 25.00
_diffrn_reflns_theta_max 25.00
_diffrn_reflns_theta_min 2.61
_exptl_absorpt_coefficient_mu 0.341
_exptl_absorpt_correction_T_max 1.00000
_exptl_absorpt_correction_T_min 0.91643
_exptl_absorpt_correction_type multi-scan
_exptl_absorpt_process_details
; 
'Wed May 28 17:43:53 2014' 
;
_exptl_crystal_colour 'clear light colourless'
_exptl_crystal_density_diffrn 1.563
_exptl_crystal_density_method 'not measured'
_exptl_crystal_description prism
_exptl_crystal_F_000 984
_exptl_crystal_size_max 0.2200
_exptl_crystal_size_mid 0.2000
_exptl_crystal_size_min 0.1400
_refine_diff_density_max 0.365
_refine_diff_density_min -0.429
_refine_diff_density_rms 0.054
_refine_ls_extinction_method none
_refine_ls_goodness_of_fit_ref 0.991
_refine_ls_hydrogen_treatment mixed
_refine_ls_matrix_type full
_refine_ls_number_parameters 289
_refine_ls_number_reflns 3596
_refine_ls_number_restraints 8
_refine_ls_restrained_S_all 1.004
_refine_ls_R_factor_all 0.0946
_refine_ls_R_factor_gt 0.0581
_refine_ls_shift/su_max 0.000
_refine_ls_shift/su_mean 0.000
_refine_ls_structure_factor_coef Fsqd
_refine_ls_weighting_details 'calc w=1/[\s^2^(Fo^2^)+(0.0780P)^2^+1.8186P] where P=(Fo^2^+2Fc^2^)/3'
_refine_ls_weighting_scheme calc
_refine_ls_wR_factor_gt 0.1439
_refine_ls_wR_factor_ref 0.1711
_reflns_number_gt 2382
_reflns_number_total 3596
_reflns_threshold_expression >2sigma(I)
_cod_data_source_file c4cc10111a2.cif
_cod_data_source_block C17H18F6O5S2
_cod_database_code 7116532

loop_
_symmetry_equiv_pos_as_xyz
'x, y, z'
'-x, y+1/2, -z+1/2'
'-x, -y, -z'
'x, -y-1/2, z-1/2'

loop_
_atom_site_label
_atom_site_type_symbol
_atom_site_fract_x
_atom_site_fract_y
_atom_site_fract_z
_atom_site_U_iso_or_equiv
_atom_site_adp_type
_atom_site_occupancy
_atom_site_symmetry_multiplicity
_atom_site_calc_flag
_atom_site_refinement_flags
_atom_site_disorder_assembly
_atom_site_disorder_group
F1 F -0.1296(3) 0.0277(2) 0.56448(19) 0.0885(9) Uani 1 1 d . . .
O1 O 0.5791(3) 0.4330(2) 0.90354(19) 0.0598(8) Uani 1 1 d . . .
S1 S 0.04417(11) 0.17213(8) 0.63254(7) 0.0527(3) Uani 1 1 d . . .
C2 C 0.2075(4) 0.1155(3) 0.7897(3) 0.0578(12) Uani 1 1 d . B .
F2 F -0.2248(3) 0.1696(3) 0.5716(2) 0.0952(10) Uani 1 1 d . . .
O2 O 0.0230(3) 0.2774(2) 0.6389(2) 0.0697(9) Uani 1 1 d . . .
S2 S -0.08148(11) 0.15106(7) 0.78637(7) 0.0479(3) Uani 1 1 d . . .
C3 C 0.0588(4) 0.1108(3) 0.7370(2) 0.0440(9) Uani 1 1 d . . .
F3 F -0.1031(3) 0.1458(3) 0.47994(18) 0.0970(10) Uani 1 1 d . . .
O3 O 0.1546(3) 0.1331(3) 0.5989(2) 0.0808(10) Uani 1 1 d . . .
C4 C 0.0780(4) -0.0059(3) 0.7348(3) 0.0611(12) Uani 1 1 d . B .
H4A H 0.0174 -0.0439 0.7632 0.073 Uiso 1 1 calc R . .
H4B H 0.0777 -0.0330 0.6783 0.073 Uiso 1 1 calc R . .
F4 F -0.1404(4) 0.1230(2) 0.9324(2) 0.1016(11) Uani 1 1 d . . .
O4 O -0.2037(3) 0.0980(3) 0.7468(2) 0.0738(9) Uani 1 1 d . . .
F5 F -0.0139(5) 0.0053(3) 0.9012(2) 0.1335(15) Uani 1 1 d . . .
O5 O -0.0837(3) 0.2566(2) 0.7969(2) 0.0647(8) Uani 1 1 d . . .
F6 F 0.0735(4) 0.1483(3) 0.9424(2) 0.1238(14) Uani 1 1 d . . .
C9 C 0.2998(4) 0.2005(3) 0.8201(3) 0.0509(10) Uani 1 1 d . . .
C10 C 0.4406(4) 0.1843(3) 0.8489(3) 0.0622(13) Uani 1 1 d . . .
H10 H 0.4753 0.1189 0.8501 0.075 Uiso 1 1 calc R . .
C11 C 0.2538(4) 0.2984(3) 0.8207(3) 0.0707(15) Uani 1 1 d . . .
H11 H 0.1596 0.3117 0.8020 0.085 Uiso 1 1 calc R . .
C12 C 0.5301(4) 0.2627(3) 0.8757(3) 0.0674(13) Uani 1 1 d . . .
H12 H 0.6244 0.2498 0.8941 0.081 Uiso 1 1 calc R . .
C13 C 0.3436(4) 0.3775(3) 0.8483(3) 0.0625(13) Uani 1 1 d . . .
H13 H 0.3093 0.4428 0.8481 0.075 Uiso 1 1 calc R . .
C14 C 0.4825(4) 0.3603(3) 0.8760(3) 0.0477(10) Uani 1 1 d . . .
C15 C 0.5344(5) 0.5356(3) 0.8968(3) 0.0641(12) Uani 1 1 d . . .
H15A H 0.4971 0.5519 0.8375 0.096 Uiso 1 1 calc R . .
H15B H 0.6118 0.5790 0.9192 0.096 Uiso 1 1 calc R . .
H15C H 0.4642 0.5451 0.9290 0.096 Uiso 1 1 calc R . .
C16 C -0.1142(5) 0.1249(4) 0.5582(3) 0.0610(12) Uani 1 1 d . . .
C17 C -0.0357(7) 0.1012(4) 0.8979(4) 0.0801(15) Uani 1 1 d . . .
C1 C 0.2206(5) 0.0141(3) 0.7897(4) 0.093(2) Uani 1 1 d D . .
C8 C 0.6203(6) -0.1337(6) 0.9109(5) 0.142(3) Uani 1 1 d D . .
H8A H 0.6770 -0.1745 0.9546 0.214 Uiso 1 1 calc R A 1
H8B H 0.6065 -0.0687 0.9343 0.214 Uiso 1 1 calc R A 1
H8C H 0.6655 -0.1254 0.8640 0.214 Uiso 1 1 calc R A 1
C5A C 0.3095(9) -0.0559(6) 0.8578(5) 0.064(3) Uani 0.50 1 d PD B 1
H5A1 H 0.3670 -0.0168 0.9036 0.077 Uiso 0.50 1 calc PR B 1
H5A2 H 0.2512 -0.1008 0.8824 0.077 Uiso 0.50 1 calc PR B 1
C6A C 0.3980(9) -0.1149(7) 0.8087(5) 0.068(3) Uani 0.50 1 d PD B 1
H6A1 H 0.4583 -0.0706 0.7852 0.082 Uiso 0.50 1 calc PR B 1
H6A2 H 0.3412 -0.1538 0.7625 0.082 Uiso 0.50 1 calc PR B 1
C7A C 0.4821(6) -0.1843(4) 0.8791(6) 0.161(4) Uani 0.50 1 d PD B 1
H7A1 H 0.4346 -0.1924 0.9257 0.194 Uiso 0.50 1 calc PR B 1
H7A2 H 0.4943 -0.2504 0.8557 0.194 Uiso 0.50 1 calc PR B 1
C5B C 0.3419(8) -0.0587(6) 0.7933(5) 0.051(2) Uani 0.50 1 d PD B 2
H5B1 H 0.3184 -0.1099 0.7490 0.061 Uiso 0.50 1 calc PR B 2
H5B2 H 0.4236 -0.0227 0.7856 0.061 Uiso 0.50 1 calc PR B 2
C6B C 0.3670(11) -0.1061(8) 0.8818(6) 0.079(3) Uani 0.50 1 d PD B 2
H6B1 H 0.2838 -0.1385 0.8914 0.095 Uiso 0.50 1 calc PR B 2
H6B2 H 0.3981 -0.0562 0.9264 0.095 Uiso 0.50 1 calc PR B 2
C7B C 0.4821(6) -0.1843(4) 0.8791(6) 0.161(4) Uani 0.50 1 d PD B 2
H7B1 H 0.4733 -0.2416 0.9153 0.194 Uiso 0.50 1 calc PR B 2
H7B2 H 0.4740 -0.2083 0.8208 0.194 Uiso 0.50 1 calc PR B 2

loop_
_atom_site_aniso_label
_atom_site_aniso_U_11
_atom_site_aniso_U_22
_atom_site_aniso_U_33
_atom_site_aniso_U_23
_atom_site_aniso_U_13
_atom_site_aniso_U_12
F1 0.094(2) 0.067(2) 0.092(2) -0.0070(16) -0.0058(16) -0.0286(16)
O1 0.0414(16) 0.0533(18) 0.080(2) -0.0127(16) 0.0045(14) -0.0078(14)
S1 0.0464(6) 0.0470(7) 0.0641(7) -0.0029(5) 0.0114(5) -0.0051(5)
C2 0.044(2) 0.035(2) 0.084(3) -0.001(2) -0.007(2) 0.0022(18)
F2 0.0537(17) 0.124(3) 0.098(2) -0.0201(19) -0.0028(15) 0.0110(17)
O2 0.092(2) 0.0389(17) 0.074(2) 0.0059(15) 0.0091(18) -0.0069(16)
S2 0.0474(6) 0.0381(6) 0.0552(6) -0.0001(5) 0.0049(5) 0.0017(5)
C3 0.041(2) 0.029(2) 0.056(2) -0.0016(17) 0.0000(18) 0.0049(16)
F3 0.106(2) 0.123(3) 0.0580(18) 0.0031(17) 0.0118(16) -0.035(2)
O3 0.056(2) 0.095(3) 0.099(3) -0.007(2) 0.0335(18) 0.0001(18)
C4 0.053(3) 0.030(2) 0.092(3) -0.008(2) -0.001(2) 0.0050(19)
F4 0.126(3) 0.109(3) 0.081(2) 0.0095(18) 0.047(2) 0.007(2)
O4 0.0489(18) 0.085(2) 0.086(2) -0.0204(19) 0.0108(16) -0.0127(17)
F5 0.229(5) 0.078(2) 0.102(2) 0.042(2) 0.056(3) 0.052(3)
O5 0.071(2) 0.0355(16) 0.092(2) 0.0013(15) 0.0295(17) 0.0099(14)
F6 0.110(3) 0.179(4) 0.067(2) 0.000(2) -0.0138(19) -0.006(3)
C9 0.041(2) 0.036(2) 0.070(3) 0.001(2) -0.0015(19) 0.0046(18)
C10 0.048(3) 0.039(2) 0.089(3) -0.007(2) -0.006(2) 0.011(2)
C11 0.036(2) 0.043(3) 0.120(4) -0.006(3) -0.009(2) 0.009(2)
C12 0.036(2) 0.058(3) 0.099(4) -0.010(3) -0.006(2) 0.007(2)
C13 0.044(2) 0.037(2) 0.101(4) -0.008(2) 0.006(2) 0.004(2)
C14 0.044(2) 0.042(2) 0.054(2) -0.0072(19) 0.0041(18) -0.0023(19)
C15 0.057(3) 0.048(3) 0.086(3) -0.014(2) 0.014(2) -0.011(2)
C16 0.068(3) 0.062(3) 0.051(3) 0.002(2) 0.009(2) -0.007(2)
C17 0.095(4) 0.068(4) 0.073(3) 0.007(3) 0.011(3) 0.008(3)
C1 0.058(3) 0.033(2) 0.166(6) -0.001(3) -0.025(3) 0.008(2)
C8 0.091(5) 0.196(8) 0.121(6) -0.016(5) -0.017(4) 0.066(5)
C5A 0.061(7) 0.049(6) 0.088(8) -0.002(6) 0.029(6) 0.001(5)
C6A 0.068(7) 0.060(6) 0.067(7) -0.009(5) -0.005(5) 0.014(5)
C7A 0.116(6) 0.085(5) 0.244(11) 0.036(6) -0.042(6) 0.041(4)
C5B 0.052(5) 0.040(5) 0.063(6) 0.000(4) 0.018(5) 0.015(4)
C6B 0.089(9) 0.081(9) 0.072(7) 0.028(6) 0.030(6) 0.017(7)
C7B 0.116(6) 0.085(5) 0.244(11) 0.036(6) -0.042(6) 0.041(4)

loop_
_atom_type_symbol
_atom_type_description
_atom_type_scat_dispersion_real
_atom_type_scat_dispersion_imag
_atom_type_scat_source
C C 0.0033 0.0016 'International Tables Vol C Tables 4.2.6.8 and 6.1.1.4'
H H 0.0000 0.0000 'International Tables Vol C Tables 4.2.6.8 and 6.1.1.4'
O O 0.0106 0.0060 'International Tables Vol C Tables 4.2.6.8 and 6.1.1.4'
F F 0.0171 0.0103 'International Tables Vol C Tables 4.2.6.8 and 6.1.1.4'
S S 0.1246 0.1234 'International Tables Vol C Tables 4.2.6.8 and 6.1.1.4'

loop_
_geom_angle_atom_site_label_1
_geom_angle_atom_site_label_2
_geom_angle_atom_site_label_3
_geom_angle
C14 O1 C15 117.8(3)
O3 S1 O2 121.7(2)
O3 S1 C3 105.7(2)
O2 S1 C3 110.74(18)
O3 S1 C16 104.3(2)
O2 S1 C16 105.1(2)
C3 S1 C16 108.54(19)
C1 C2 C9 135.5(4)
C1 C2 C3 92.3(3)
C9 C2 C3 132.0(3)
O5 S2 O4 120.7(2)
O5 S2 C3 112.08(18)
O4 S2 C3 108.51(18)
O5 S2 C17 104.2(2)
O4 S2 C17 104.6(2)
C3 S2 C17 105.3(2)
C2 C3 C4 86.9(3)
C2 C3 S2 118.8(3)
C4 C3 S2 114.1(3)
C2 C3 S1 110.8(3)
C4 C3 S1 113.9(3)
S2 C3 S1 110.55(19)
C1 C4 C3 85.2(3)
C1 C4 H4A 114.4
C3 C4 H4A 114.4
C1 C4 H4B 114.4
C3 C4 H4B 114.4
H4A C4 H4B 111.6
C11 C9 C10 117.0(4)
C11 C9 C2 123.0(4)
C10 C9 C2 120.0(4)
C12 C10 C9 121.3(4)
C12 C10 H10 119.4
C9 C10 H10 119.4
C9 C11 C13 121.8(4)
C9 C11 H11 119.1
C13 C11 H11 119.1
C14 C12 C10 121.1(4)
C14 C12 H12 119.5
C10 C12 H12 119.5
C14 C13 C11 120.4(4)
C14 C13 H13 119.8
C11 C13 H13 119.8
C13 C14 O1 124.9(4)
C13 C14 C12 118.4(4)
O1 C14 C12 116.7(3)
O1 C15 H15A 109.5
O1 C15 H15B 109.5
H15A C15 H15B 109.5
O1 C15 H15C 109.5
H15A C15 H15C 109.5
H15B C15 H15C 109.5
F1 C16 F2 108.6(4)
F1 C16 F3 108.6(4)
F2 C16 F3 108.3(4)
F1 C16 S1 112.4(3)
F2 C16 S1 111.3(3)
F3 C16 S1 107.6(3)
F5 C17 F4 109.9(5)
F5 C17 F6 109.7(5)
F4 C17 F6 107.5(5)
F5 C17 S2 113.1(4)
F4 C17 S2 106.2(4)
F6 C17 S2 110.2(4)
C2 C1 C5B 134.6(5)
C2 C1 C5A 129.5(6)
C5B C1 C5A 43.8(4)
C2 C1 C4 95.5(3)
C5B C1 C4 122.4(5)
C5A C1 C4 128.0(5)
C7A C8 H8A 109.5
C7A C8 H8B 109.5
H8A C8 H8B 109.5
C7A C8 H8C 109.5
H8A C8 H8C 109.5
H8B C8 H8C 109.5
C6A C5A C1 104.4(5)
C6A C5A H5A1 110.9
C1 C5A H5A1 110.9
C6A C5A H5A2 110.9
C1 C5A H5A2 110.9
H5A1 C5A H5A2 108.9
C5A C6A C7A 102.1(5)
C5A C6A H6A1 111.3
C7A C6A H6A1 111.3
C5A C6A H6A2 111.3
C7A C6A H6A2 111.3
H6A1 C6A H6A2 109.2
C8 C7A C6A 106.3(6)
C8 C7A H7A1 110.5
C6A C7A H7A1 110.5
C8 C7A H7A2 110.5
C6A C7A H7A2 110.5
H7A1 C7A H7A2 108.7
C6B C5B C1 105.0(5)
C6B C5B H5B1 110.7
C1 C5B H5B1 110.7
C6B C5B H5B2 110.7
C1 C5B H5B2 110.7
H5B1 C5B H5B2 108.8
C5B C6B H6B1 111.2
C5B C6B H6B2 111.2
H6B1 C6B H6B2 109.1

loop_
_geom_bond_atom_site_label_1
_geom_bond_atom_site_label_2
_geom_bond_distance
F1 C16 1.304(5)
O1 C14 1.359(5)
O1 C15 1.427(5)
S1 O3 1.418(3)
S1 O2 1.418(3)
S1 C3 1.832(4)
S1 C16 1.852(5)
C2 C1 1.351(5)
C2 C9 1.462(5)
C2 C3 1.525(5)
F2 C16 1.303(5)
S2 O5 1.409(3)
S2 O4 1.420(3)
S2 C3 1.823(4)
S2 C17 1.859(5)
C3 C4 1.558(5)
F3 C16 1.308(5)
C4 C1 1.510(6)
C4 H4A 0.9700
C4 H4B 0.9700
F4 C17 1.310(6)
F5 C17 1.288(6)
F6 C17 1.311(6)
C9 C11 1.375(5)
C9 C10 1.383(5)
C10 C12 1.370(6)
C10 H10 0.9300
C11 C13 1.381(6)
C11 H11 0.9300
C12 C14 1.377(5)
C12 H12 0.9300
C13 C14 1.365(6)
C13 H13 0.9300
C15 H15A 0.9600
C15 H15B 0.9600
C15 H15C 0.9600
C1 C5B 1.531(5)
C1 C5A 1.546(5)
C8 C7A 1.506(4)
C8 H8A 0.9600
C8 H8B 0.9600
C8 H8C 0.9600
C5A C6A 1.516(5)
C5A H5A1 0.9700
C5A H5A2 0.9700
C6A C7A 1.544(5)
C6A H6A1 0.9700
C6A H6A2 0.9700
C7A H7A1 0.9700
C7A H7A2 0.9700
C5B C6B 1.516(5)
C5B H5B1 0.9700
C5B H5B2 0.9700
C6B H6B1 0.9700
C6B H6B2 0.9700

loop_
_geom_torsion_atom_site_label_1
_geom_torsion_atom_site_label_2
_geom_torsion_atom_site_label_3
_geom_torsion_atom_site_label_4
_geom_torsion
C1 C2 C3 C4 -2.0(5)
C9 C2 C3 C4 173.1(5)
C1 C2 C3 S2 114.0(4)
C9 C2 C3 S2 -71.0(6)
C1 C2 C3 S1 -116.4(4)
C9 C2 C3 S1 58.7(6)
O5 S2 C3 C2 72.1(3)
O4 S2 C3 C2 -152.2(3)
C17 S2 C3 C2 -40.6(4)
O5 S2 C3 C4 172.4(3)
O4 S2 C3 C4 -51.8(3)
C17 S2 C3 C4 59.7(3)
O5 S2 C3 S1 -57.7(2)
O4 S2 C3 S1 78.1(2)
C17 S2 C3 S1 -170.4(2)
O3 S1 C3 C2 48.0(3)
O2 S1 C3 C2 -85.6(3)
C16 S1 C3 C2 159.4(3)
O3 S1 C3 C4 -48.0(3)
O2 S1 C3 C4 178.3(3)
C16 S1 C3 C4 63.4(3)
O3 S1 C3 S2 -178.1(2)
O2 S1 C3 S2 48.3(3)
C16 S1 C3 S2 -66.6(3)
C2 C3 C4 C1 1.8(4)
S2 C3 C4 C1 -118.6(4)
S1 C3 C4 C1 113.2(4)
C1 C2 C9 C11 -172.0(7)
C3 C2 C9 C11 15.0(8)
C1 C2 C9 C10 8.8(9)
C3 C2 C9 C10 -164.2(5)
C11 C9 C10 C12 -0.8(8)
C2 C9 C10 C12 178.4(5)
C10 C9 C11 C13 0.3(8)
C2 C9 C11 C13 -178.9(5)
C9 C10 C12 C14 0.9(8)
C9 C11 C13 C14 0.1(8)
C11 C13 C14 O1 179.3(4)
C11 C13 C14 C12 -0.1(7)
C15 O1 C14 C13 -5.3(6)
C15 O1 C14 C12 174.1(4)
C10 C12 C14 C13 -0.4(7)
C10 C12 C14 O1 -179.8(4)
O3 S1 C16 F1 69.6(4)
O2 S1 C16 F1 -161.3(3)
C3 S1 C16 F1 -42.8(4)
O3 S1 C16 F2 -168.4(3)
O2 S1 C16 F2 -39.3(4)
C3 S1 C16 F2 79.3(4)
O3 S1 C16 F3 -49.9(4)
O2 S1 C16 F3 79.2(4)
C3 S1 C16 F3 -162.3(3)
O5 S2 C17 F5 -172.9(5)
O4 S2 C17 F5 59.5(5)
C3 S2 C17 F5 -54.8(5)
O5 S2 C17 F4 66.5(4)
O4 S2 C17 F4 -61.1(4)
C3 S2 C17 F4 -175.4(3)
O5 S2 C17 F6 -49.7(5)
O4 S2 C17 F6 -177.2(4)
C3 S2 C17 F6 68.5(4)
C9 C2 C1 C5B -24.4(12)
C3 C2 C1 C5B 150.3(7)
C9 C2 C1 C5A 35.4(12)
C3 C2 C1 C5A -149.8(7)
C9 C2 C1 C4 -172.7(6)
C3 C2 C1 C4 2.1(5)
C3 C4 C1 C2 -2.0(5)
C3 C4 C1 C5B -155.7(6)
C3 C4 C1 C5A 150.5(6)
C2 C1 C5A C6A -124.4(8)
C5B C1 C5A C6A -7.4(7)
C4 C1 C5A C6A 92.2(9)
C1 C5A C6A C7A -179.0(6)
C5A C6A C7A C8 -97.5(8)
C2 C1 C5B C6B 109.1(10)
C5A C1 C5B C6B 3.9(8)
C4 C1 C5B C6B -109.2(8)
